data_2242490
loop_
_publ_author_name
'Curland, Sofia'
'Meirzadeh, Elena'
'Diskin-Posner, Yael'

_publ_section_title
;
 Crystal structure of a new polymorph of
 (2<i>S</i>,3<i>S</i>)-2-amino-3-methylpentanoic acid
;
_journal_coeditor_code LH5872
_journal_issue 6
_journal_name_full 'Acta Crystallographica Section E'
_journal_page_first 776
_journal_page_last 779
_journal_paper_doi 10.1107/S2056989018006126
_journal_volume 74
_journal_year 2018
_chemical_formula_iupac 'C6 H13 N O2'
_chemical_formula_moiety 'C6 H13 N O2'
_chemical_formula_sum 'C6 H13 N O2'
_chemical_formula_weight 131.17
_chemical_name_systematic
;
(2<i>S</i>,3<i>S</i>)-2-Amino-3-methylpentanoic acid
;
_space_group_crystal_system monoclinic
_space_group_IT_number 4
_space_group_name_Hall 'P 2yb'
_space_group_name_H-M_alt 'P 1 21 1'
_symmetry_space_group_name_Hall 'P 2yb'
_symmetry_space_group_name_H-M 'P 1 21 1'
_atom_sites_solution_hydrogens geom
_audit_creation_method SHELXL-2014/7
_cell_angle_alpha 90
_cell_angle_beta 98.300(3)
_cell_angle_gamma 90
_cell_formula_units_Z 8
_cell_length_a 9.6757(5)
_cell_length_b 5.2885(3)
_cell_length_c 28.0136(15)
_cell_measurement_reflns_used 47498
_cell_measurement_temperature 100(2)
_cell_measurement_theta_max 30.58
_cell_measurement_theta_min 0.73
_cell_volume 1418.44(13)
_computing_cell_refinement
;
SAINT (Bruker, 2015)
;
_computing_data_collection
;
APEX2 (Bruker, 2015)
;
_computing_data_reduction
;
SAINT (Bruker, 2015)
;
_computing_molecular_graphics
;
PLATON (Spek, 2009), CrystalMaker (CrystalMaker, 2013) and
Mercury (Macrae <i>et al.</i>,  2008)
;
_computing_publication_material
;
SHELXL2014 (Sheldrick, 2015b)
;
_computing_structure_refinement
;
SHELXL2014 (Sheldrick, 2015b)
;
_computing_structure_solution
;
SHELXT (Sheldrick, 2015a)
;
_diffrn_ambient_temperature 100(2)
_diffrn_measured_fraction_theta_full 0.992
_diffrn_measured_fraction_theta_max 0.995
_diffrn_measurement_device_type 'Bruker APEXII KappaCCD'
_diffrn_measurement_method '\f and \w scans'
_diffrn_radiation_type MoK\a
_diffrn_radiation_wavelength 0.71073
_diffrn_reflns_av_R_equivalents 0.0601
_diffrn_reflns_limit_h_max 13
_diffrn_reflns_limit_h_min -13
_diffrn_reflns_limit_k_max 7
_diffrn_reflns_limit_k_min -7
_diffrn_reflns_limit_l_max 38
_diffrn_reflns_limit_l_min -38
_diffrn_reflns_number 44938
_diffrn_reflns_theta_full 25.242
_diffrn_reflns_theta_max 29.575
_diffrn_reflns_theta_min 2.755
_exptl_absorpt_coefficient_mu 0.091
_exptl_absorpt_correction_T_max 0.9865
_exptl_absorpt_correction_T_min 0.9561
_exptl_absorpt_correction_type multi-scan
_exptl_absorpt_process_details
;
(SADABS; Bruker, 2015)
;
_exptl_crystal_colour colorless
_exptl_crystal_density_diffrn 1.228
_exptl_crystal_description prism
_exptl_crystal_F_000 576
_exptl_crystal_size_max 0.500
_exptl_crystal_size_mid 0.200
_exptl_crystal_size_min 0.150
_refine_diff_density_max 0.579
_refine_diff_density_min -0.421
_refine_ls_abs_structure_details
;
Flack <i>x</i> determined using 2758 quotients
[(<i>I</i>^+^)-(<i>I</i>^-^)]/[(<i>I</i>^+^)+(<i>I</i>^-^)]
(Parsons <i>et al.</i>,  2013)
;
_refine_ls_abs_structure_Flack -0.2(4)
_refine_ls_extinction_coef 0.043(6)
_refine_ls_extinction_expression Fc^*^=kFc[1+0.001xFc^2^\l^3^/sin(2\q)]^-1/4^
_refine_ls_extinction_method
;
SHELXL2014 (Sheldrick, 2015b)
;
_refine_ls_goodness_of_fit_ref 1.147
_refine_ls_hydrogen_treatment constr
_refine_ls_matrix_type full
_refine_ls_number_parameters 338
_refine_ls_number_reflns 7935
_refine_ls_number_restraints 7
_refine_ls_restrained_S_all 1.152
_refine_ls_R_factor_all 0.0836
_refine_ls_R_factor_gt 0.0774
_refine_ls_shift/su_max 0.005
_refine_ls_shift/su_mean 0.000
_refine_ls_structure_factor_coef Fsqd
_refine_ls_weighting_details 'w=1/[\s^2^(Fo^2^)+(0.0831P)^2^+2.4061P] where P=(Fo^2^+2Fc^2^)/3'
_refine_ls_weighting_scheme calc
_refine_ls_wR_factor_gt 0.2069
_refine_ls_wR_factor_ref 0.2107
_reflns_number_gt 7188
_reflns_number_total 7935
_reflns_threshold_expression 'I > 2\s(I)'
_cod_data_source_file lh5872sup1.cif
_cod_data_source_block I
_cod_database_code 2242490
_shelx_space_group_comment
;
The symmetry employed for this shelxl refinement is uniquely defined
by the following loop, which should always be used as a source of
symmetry information in preference to the above space-group names.
They are only intended as comments.
;
_shelx_estimated_absorpt_t_min 0.956
_shelx_estimated_absorpt_t_max 0.986

loop_
_space_group_symop_operation_xyz
'x, y, z'
'-x, y+1/2, -z'

loop_
_atom_site_type_symbol
_atom_site_label
_atom_site_fract_x
_atom_site_fract_y
_atom_site_fract_z
_atom_site_U_iso_or_equiv
_atom_site_adp_type
_atom_site_calc_flag
_atom_site_occupancy
O O1 0.8884(3) 0.5064(6) 0.04413(11) 0.0166(6) Uani d 1
O O2 0.8218(3) 0.8831(6) 0.06814(11) 0.0162(6) Uani d 1
C C1 0.8005(4) 0.6525(8) 0.05824(14) 0.0125(7) Uani d 1
C C2 0.6598(4) 0.5418(8) 0.06684(14) 0.0126(7) Uani d 1
H H2 0.5843 0.6615 0.0531 0.015 Uiso calc 1
N N1 0.6375(3) 0.2952(7) 0.04012(12) 0.0128(6) Uani d 1
H H1A 0.7063 0.1847 0.0518 0.019 Uiso calc 1
H H1B 0.6396 0.3219 0.0081 0.019 Uiso calc 1
H H1C 0.5531 0.2297 0.0443 0.019 Uiso calc 1
C C3 0.6498(4) 0.5036(8) 0.12085(15) 0.0155(8) Uani d 1
H H3 0.5734 0.3791 0.1234 0.019 Uiso calc 1
C C4 0.6086(5) 0.7558(10) 0.14216(16) 0.0223(9) Uani d 1
H H4A 0.6805 0.8837 0.1379 0.027 Uiso calc 1
H H4B 0.5192 0.8135 0.1237 0.027 Uiso calc 1
C C5 0.5922(6) 0.7431(12) 0.19564(18) 0.0311(11) Uani d 1
H H5A 0.6832 0.7080 0.2148 0.047 Uiso calc 1
H H5B 0.5265 0.6080 0.2007 0.047 Uiso calc 1
H H5C 0.5566 0.9051 0.2057 0.047 Uiso calc 1
C C6 0.7850(4) 0.3964(9) 0.14852(15) 0.0194(8) Uani d 1
H H6A 0.7685 0.3426 0.1807 0.029 Uiso calc 1
H H6B 0.8576 0.5269 0.1516 0.029 Uiso calc 1
H H6C 0.8153 0.2510 0.1310 0.029 Uiso calc 1
O O3 0.8415(3) 0.0087(6) 0.45421(11) 0.0164(6) Uani d 1
O O4 0.7533(3) -0.3784(6) 0.44210(13) 0.0219(7) Uani d 1
C C7 0.7422(4) -0.1469(8) 0.44123(14) 0.0142(7) Uani d 1
C C8 0.6019(4) -0.0244(8) 0.42024(15) 0.0146(8) Uani d 1
H H8 0.5250 -0.1492 0.4218 0.018 Uiso calc 1
N N2 0.5777(4) 0.2014(8) 0.44997(13) 0.0172(7) Uani d 1
H H2A 0.4852 0.2410 0.4452 0.026 Uiso calc 1
H H2B 0.6278 0.3345 0.4411 0.026 Uiso calc 1
H H2C 0.6053 0.1661 0.4817 0.026 Uiso calc 1
C C9 0.6022(4) 0.0536(9) 0.36746(15) 0.0178(8) Uani d 1
H H9 0.6802 0.1769 0.3666 0.021 Uiso calc 1
C C10 0.4661(5) 0.1855(10) 0.34710(17) 0.0229(9) Uani d 1
H H10A 0.4579 0.3436 0.3654 0.027 Uiso calc 1
H H10B 0.3868 0.0751 0.3521 0.027 Uiso calc 1
C C11 0.4548(6) 0.2498(11) 0.29339(17) 0.0286(11) Uani d 1
H H11A 0.4369 0.0949 0.2743 0.043 Uiso calc 1
H H11B 0.5424 0.3263 0.2869 0.043 Uiso calc 1
H H11C 0.3779 0.3692 0.2846 0.043 Uiso calc 1
C C12 0.6304(8) -0.1739(12) 0.3372(2) 0.0400(15) Uani d 1
H H12A 0.6393 -0.1183 0.3044 0.060 Uiso calc 1
H H12B 0.5527 -0.2938 0.3360 0.060 Uiso calc 1
H H12C 0.7172 -0.2562 0.3516 0.060 Uiso calc 1
O O5 0.2587(3) 0.1881(6) 0.43174(12) 0.0184(6) Uani d 1
O O6 0.3479(3) 0.5641(6) 0.45466(11) 0.0165(6) Uani d 1
C C13 0.2467(4) 0.4193(8) 0.44065(14) 0.0144(8) Uani d 1
C C14 0.0998(4) 0.5344(8) 0.43171(15) 0.0138(7) Uani d 1
H H14 0.0340 0.4158 0.4448 0.017 Uiso calc 1
N N3 0.1002(3) 0.7776(7) 0.45836(12) 0.0145(7) Uani d 1
H H3A 0.1555 0.8911 0.4457 0.022 Uiso calc 1
H H3B 0.1338 0.7515 0.4900 0.022 Uiso calc 1
H H3C 0.0116 0.8390 0.4557 0.022 Uiso calc 1
C C15 0.0477(4) 0.5754(9) 0.37737(15) 0.0162(8) Uani d 1
H H15 -0.0310 0.6995 0.3749 0.019 Uiso calc 1
C C16 -0.0116(5) 0.3277(10) 0.35459(17) 0.0241(10) Uani d 1
H H16A -0.0829 0.2629 0.3736 0.029 Uiso calc 1
H H16B 0.0645 0.2014 0.3567 0.029 Uiso calc 1
C C17 -0.0782(6) 0.3523(12) 0.30162(19) 0.0325(12) Uani d 1
H H17A -0.0061 0.3961 0.2818 0.049 Uiso calc 1
H H17B -0.1495 0.4853 0.2987 0.049 Uiso calc 1
H H17C -0.1216 0.1912 0.2905 0.049 Uiso calc 1
C C18 0.1600(5) 0.6889(9) 0.35062(16) 0.0192(8) Uani d 1
H H18A 0.1184 0.7351 0.3178 0.029 Uiso calc 1
H H18B 0.2343 0.5644 0.3492 0.029 Uiso calc 1
H H18C 0.1993 0.8401 0.3677 0.029 Uiso calc 1
O O7 0.3780(3) 0.0868(6) 0.04550(11) 0.0161(6) Uani d 1
O O8 0.3022(3) 0.4780(6) 0.05701(12) 0.0201(7) Uani d 1
C C19 0.2915(4) 0.2440(8) 0.05879(14) 0.0141(7) Uani d 1
C C20 0.1698(4) 0.1267(8) 0.08112(14) 0.0134(7) Uani d 1
H H20 0.0926 0.2535 0.0795 0.016 Uiso calc 1
N N4 0.1169(4) -0.1027(7) 0.05243(13) 0.0156(7) Uani d 1
H H4C 0.0295 -0.1410 0.0585 0.023 Uiso calc 1
H H4D 0.1749 -0.2357 0.0610 0.023 Uiso calc 1
H H4E 0.1143 -0.0702 0.0204 0.023 Uiso calc 1
C C21 0.2165(4) 0.0562(9) 0.13404(15) 0.0169(8) Uani d 1
H H21 0.2944 -0.0688 0.1352 0.020 Uiso calc 1
C C22 0.0973(5) -0.0696(12) 0.15609(18) 0.0301(12) Uani d 1
H H22A 0.0153 0.0445 0.1517 0.036 Uiso calc 1
H H22B 0.0702 -0.2275 0.1382 0.036 Uiso calc 1
C C23 0.1336(6) -0.1325(13) 0.20962(18) 0.0325(12) Uani d 1
H H23A 0.1303 0.0220 0.2287 0.049 Uiso calc 1
H H23B 0.2278 -0.2048 0.2157 0.049 Uiso calc 1
H H23C 0.0662 -0.2552 0.2188 0.049 Uiso calc 1
C C24 0.2721(7) 0.2875(13) 0.1629(2) 0.0404(14) Uani d 1
H H24A 0.1940 0.3971 0.1681 0.061 Uiso calc 1
H H24B 0.3357 0.3806 0.1450 0.061 Uiso calc 1
H H24C 0.3225 0.2338 0.1941 0.061 Uiso calc 1

loop_
_atom_site_aniso_label
_atom_site_aniso_U_11
_atom_site_aniso_U_22
_atom_site_aniso_U_33
_atom_site_aniso_U_12
_atom_site_aniso_U_13
_atom_site_aniso_U_23
O1 0.0092(12) 0.0188(16) 0.0221(15) -0.0007(11) 0.0029(10) -0.0017(12)
O2 0.0148(13) 0.0118(14) 0.0225(15) -0.0048(11) 0.0043(11) -0.0015(12)
C1 0.0086(16) 0.0147(18) 0.0139(16) -0.0025(13) 0.0001(12) 0.0019(14)
C2 0.0090(15) 0.0120(18) 0.0170(17) -0.0032(14) 0.0020(13) -0.0007(14)
N1 0.0104(14) 0.0107(15) 0.0165(15) -0.0019(11) -0.0011(12) 0.0008(12)
C3 0.0121(16) 0.018(2) 0.0159(17) -0.0024(14) 0.0017(13) -0.0004(15)
C4 0.024(2) 0.024(2) 0.021(2) 0.0029(18) 0.0066(16) -0.0020(17)
C5 0.035(3) 0.036(3) 0.025(2) 0.001(2) 0.012(2) -0.006(2)
C6 0.0179(19) 0.023(2) 0.0168(18) 0.0006(16) 0.0000(15) 0.0030(16)
O3 0.0109(12) 0.0159(15) 0.0218(14) 0.0014(11) -0.0001(10) -0.0033(11)
O4 0.0164(15) 0.0124(15) 0.0365(19) 0.0049(11) 0.0030(13) -0.0001(13)
C7 0.0112(17) 0.0148(19) 0.0160(18) 0.0024(14) -0.0001(13) -0.0005(14)
C8 0.0094(16) 0.0138(18) 0.0205(19) -0.0011(13) 0.0019(14) -0.0010(15)
N2 0.0128(15) 0.0223(19) 0.0172(16) 0.0095(14) 0.0045(12) 0.0038(14)
C9 0.0129(17) 0.021(2) 0.0187(19) 0.0011(15) -0.0004(14) 0.0004(16)
C10 0.0144(19) 0.033(3) 0.021(2) 0.0019(18) 0.0013(15) 0.0027(18)
C11 0.031(2) 0.034(3) 0.019(2) 0.009(2) -0.0027(17) 0.0027(19)
C12 0.060(4) 0.036(3) 0.021(2) 0.017(3) -0.003(2) -0.011(2)
O5 0.0156(14) 0.0139(15) 0.0257(15) 0.0046(11) 0.0028(11) -0.0002(12)
O6 0.0122(13) 0.0194(16) 0.0177(14) 0.0013(11) 0.0015(10) -0.0007(12)
C13 0.0107(16) 0.018(2) 0.0139(17) 0.0063(14) 0.0017(13) 0.0034(14)
C14 0.0080(15) 0.0159(19) 0.0176(18) 0.0008(14) 0.0016(13) 0.0012(15)
N3 0.0118(15) 0.0158(17) 0.0166(16) 0.0020(13) 0.0043(12) 0.0028(13)
C15 0.0119(17) 0.020(2) 0.0162(18) 0.0027(15) -0.0004(14) -0.0009(15)
C16 0.020(2) 0.027(2) 0.023(2) -0.0042(18) -0.0031(16) -0.0015(18)
C17 0.028(2) 0.040(3) 0.027(2) -0.003(2) -0.0058(19) -0.007(2)
C18 0.0201(19) 0.017(2) 0.0203(19) 0.0000(16) 0.0041(15) 0.0056(16)
O7 0.0101(12) 0.0177(15) 0.0214(14) -0.0005(11) 0.0048(10) -0.0034(11)
O8 0.0194(15) 0.0144(15) 0.0273(16) -0.0022(12) 0.0060(12) 0.0006(12)
C19 0.0097(16) 0.0160(19) 0.0161(17) -0.0004(14) 0.0007(13) 0.0008(14)
C20 0.0122(17) 0.0145(18) 0.0135(17) 0.0011(13) 0.0023(13) 0.0024(14)
N4 0.0114(15) 0.0192(18) 0.0155(15) -0.0044(13) 0.0001(12) 0.0018(13)
C21 0.0134(17) 0.020(2) 0.0171(18) -0.0005(15) 0.0022(14) 0.0010(15)
C22 0.016(2) 0.051(3) 0.024(2) 0.000(2) 0.0035(17) 0.010(2)
C23 0.034(3) 0.045(3) 0.020(2) -0.005(2) 0.0069(19) 0.006(2)
C24 0.051(2) 0.037(2) 0.032(2) -0.010(2) 0.0032(19) -0.0004(18)

loop_
_atom_type_symbol
_atom_type_description
_atom_type_scat_dispersion_real
_atom_type_scat_dispersion_imag
_atom_type_scat_source
C C 0.0033 0.0016 'International Tables Vol C Tables 4.2.6.8 and 6.1.1.4'
H H 0.0000 0.0000 'International Tables Vol C Tables 4.2.6.8 and 6.1.1.4'
N N 0.0061 0.0033 'International Tables Vol C Tables 4.2.6.8 and 6.1.1.4'
O O 0.0106 0.0060 'International Tables Vol C Tables 4.2.6.8 and 6.1.1.4'

loop_
_geom_angle_atom_site_label_1
_geom_angle_atom_site_label_2
_geom_angle_atom_site_label_3
_geom_angle
O1 C1 O2 124.6(4)
O1 C1 C2 118.2(4)
O2 C1 C2 117.1(4)
N1 C2 C1 108.7(3)
N1 C2 C3 110.5(3)
C1 C2 C3 112.8(3)
N1 C2 H2 108.3
C1 C2 H2 108.3
C3 C2 H2 108.3
C2 N1 H1A 109.5
C2 N1 H1B 109.5
H1A N1 H1B 109.5
C2 N1 H1C 109.5
H1A N1 H1C 109.5
H1B N1 H1C 109.5
C6 C3 C4 112.1(4)
C6 C3 C2 112.0(3)
C4 C3 C2 108.9(3)
C6 C3 H3 107.9
C4 C3 H3 107.9
C2 C3 H3 107.9
C5 C4 C3 114.3(4)
C5 C4 H4A 108.7
C3 C4 H4A 108.7
C5 C4 H4B 108.7
C3 C4 H4B 108.7
H4A C4 H4B 107.6
C4 C5 H5A 109.5
C4 C5 H5B 109.5
H5A C5 H5B 109.5
C4 C5 H5C 109.5
H5A C5 H5C 109.5
H5B C5 H5C 109.5
C3 C6 H6A 109.5
C3 C6 H6B 109.5
H6A C6 H6B 109.5
C3 C6 H6C 109.5
H6A C6 H6C 109.5
H6B C6 H6C 109.5
O4 C7 O3 125.2(4)
O4 C7 C8 119.7(4)
O3 C7 C8 115.0(4)
N2 C8 C9 110.2(3)
N2 C8 C7 108.9(3)
C9 C8 C7 110.9(3)
N2 C8 H8 109.0
C9 C8 H8 109.0
C7 C8 H8 109.0
C8 N2 H2A 109.5
C8 N2 H2B 109.5
H2A N2 H2B 109.5
C8 N2 H2C 109.5
H2A N2 H2C 109.5
H2B N2 H2C 109.5
C12 C9 C10 111.6(4)
C12 C9 C8 110.5(4)
C10 C9 C8 111.2(3)
C12 C9 H9 107.8
C10 C9 H9 107.8
C8 C9 H9 107.8
C9 C10 C11 113.8(4)
C9 C10 H10A 108.8
C11 C10 H10A 108.8
C9 C10 H10B 108.8
C11 C10 H10B 108.8
H10A C10 H10B 107.7
C10 C11 H11A 109.5
C10 C11 H11B 109.5
H11A C11 H11B 109.5
C10 C11 H11C 109.5
H11A C11 H11C 109.5
H11B C11 H11C 109.5
C9 C12 H12A 109.5
C9 C12 H12B 109.5
H12A C12 H12B 109.5
C9 C12 H12C 109.5
H12A C12 H12C 109.5
H12B C12 H12C 109.5
O5 C13 O6 124.2(4)
O5 C13 C14 117.7(4)
O6 C13 C14 118.0(4)
N3 C14 C13 109.0(3)
N3 C14 C15 110.5(3)
C13 C14 C15 112.2(3)
N3 C14 H14 108.3
C13 C14 H14 108.3
C15 C14 H14 108.3
C14 N3 H3A 109.5
C14 N3 H3B 109.5
H3A N3 H3B 109.5
C14 N3 H3C 109.5
H3A N3 H3C 109.5
H3B N3 H3C 109.5
C18 C15 C16 112.4(4)
C18 C15 C14 112.6(3)
C16 C15 C14 109.8(4)
C18 C15 H15 107.2
C16 C15 H15 107.2
C14 C15 H15 107.2
C15 C16 C17 114.2(4)
C15 C16 H16A 108.7
C17 C16 H16A 108.7
C15 C16 H16B 108.7
C17 C16 H16B 108.7
H16A C16 H16B 107.6
C16 C17 H17A 109.5
C16 C17 H17B 109.5
H17A C17 H17B 109.5
C16 C17 H17C 109.5
H17A C17 H17C 109.5
H17B C17 H17C 109.5
C15 C18 H18A 109.5
C15 C18 H18B 109.5
H18A C18 H18B 109.5
C15 C18 H18C 109.5
H18A C18 H18C 109.5
H18B C18 H18C 109.5
O8 C19 O7 125.2(4)
O8 C19 C20 119.3(4)
O7 C19 C20 115.4(4)
N4 C20 C21 110.5(3)
N4 C20 C19 109.2(3)
C21 C20 C19 110.8(3)
N4 C20 H20 108.8
C21 C20 H20 108.8
C19 C20 H20 108.8
C20 N4 H4C 109.5
C20 N4 H4D 109.5
H4C N4 H4D 109.5
C20 N4 H4E 109.5
H4C N4 H4E 109.5
H4D N4 H4E 109.5
C24 C21 C20 110.5(4)
C24 C21 C22 111.3(4)
C20 C21 C22 111.2(3)
C24 C21 H21 107.9
C20 C21 H21 107.9
C22 C21 H21 107.9
C23 C22 C21 114.2(4)
C23 C22 H22A 108.7
C21 C22 H22A 108.7
C23 C22 H22B 108.7
C21 C22 H22B 108.7
H22A C22 H22B 107.6
C22 C23 H23A 109.5
C22 C23 H23B 109.5
H23A C23 H23B 109.5
C22 C23 H23C 109.5
H23A C23 H23C 109.5
H23B C23 H23C 109.5
C21 C24 H24A 109.5
C21 C24 H24B 109.5
H24A C24 H24B 109.5
C21 C24 H24C 109.5
H24A C24 H24C 109.5
H24B C24 H24C 109.5

loop_
_geom_bond_atom_site_label_1
_geom_bond_atom_site_label_2
_geom_bond_distance
O1 C1 1.255(5)
O2 C1 1.261(5)
C1 C2 1.532(5)
C2 N1 1.504(5)
C2 C3 1.543(6)
C2 H2 1.0000
N1 H1A 0.9100
N1 H1B 0.9100
N1 H1C 0.9100
C3 C6 1.530(6)
C3 C4 1.537(6)
C3 H3 1.0000
C4 C5 1.530(7)
C4 H4A 0.9900
C4 H4B 0.9900
C5 H5A 0.9800
C5 H5B 0.9800
C5 H5C 0.9800
C6 H6A 0.9800
C6 H6B 0.9800
C6 H6C 0.9800
O3 C7 1.277(5)
O4 C7 1.229(5)
C7 C8 1.542(5)
C8 N2 1.493(6)
C8 C9 1.536(6)
C8 H8 1.0000
N2 H2A 0.9100
N2 H2B 0.9100
N2 H2C 0.9100
C9 C12 1.519(7)
C9 C10 1.526(6)
C9 H9 1.0000
C10 C11 1.531(6)
C10 H10A 0.9900
C10 H10B 0.9900
C11 H11A 0.9800
C11 H11B 0.9800
C11 H11C 0.9800
C12 H12A 0.9800
C12 H12B 0.9800
C12 H12C 0.9800
O5 C13 1.256(5)
O6 C13 1.260(5)
C13 C14 1.534(5)
C14 N3 1.487(5)
C14 C15 1.548(6)
C14 H14 1.0000
N3 H3A 0.9100
N3 H3B 0.9100
N3 H3C 0.9100
C15 C18 1.529(6)
C15 C16 1.532(6)
C15 H15 1.0000
C16 C17 1.535(7)
C16 H16A 0.9900
C16 H16B 0.9900
C17 H17A 0.9800
C17 H17B 0.9800
C17 H17C 0.9800
C18 H18A 0.9800
C18 H18B 0.9800
C18 H18C 0.9800
O7 C19 1.273(5)
O8 C19 1.243(5)
C19 C20 1.541(5)
C20 N4 1.504(5)
C20 C21 1.532(6)
C20 H20 1.0000
N4 H4C 0.9100
N4 H4D 0.9100
N4 H4E 0.9100
C21 C24 1.521(8)
C21 C22 1.536(6)
C21 H21 1.0000
C22 C23 1.526(7)
C22 H22A 0.9900
C22 H22B 0.9900
C23 H23A 0.9800
C23 H23B 0.9800
C23 H23C 0.9800
C24 H24A 0.9800
C24 H24B 0.9800
C24 H24C 0.9800

loop_
_geom_hbond_atom_site_label_D
_geom_hbond_atom_site_label_H
_geom_hbond_atom_site_label_A
_geom_hbond_site_symmetry_A
_geom_hbond_distance_DH
_geom_hbond_distance_HA
_geom_hbond_distance_DA
_geom_hbond_angle_DHA
N1 H1A O2 1_545 0.91 1.96 2.853(5) 165.3
N3 H3A O5 1_565 0.91 1.93 2.820(5) 165.0
N3 H3B O3 2_656 0.91 2.01 2.818(5) 147.1
N3 H3C O3 1_465 0.91 1.87 2.773(4) 171.6
N4 H4D O8 1_545 0.91 1.97 2.843(5) 161.5
N2 H2A O5 . 0.91 2.19 3.055(5) 159.3
N2 H2A O6 . 0.91 2.20 2.953(5) 139.3
N2 H2C O6 2_646 0.91 1.85 2.762(5) 174.3
N2 H2B O4 1_565 0.91 1.94 2.826(5) 163.3

loop_
_geom_torsion_atom_site_label_1
_geom_torsion_atom_site_label_2
_geom_torsion_atom_site_label_3
_geom_torsion_atom_site_label_4
_geom_torsion
O1 C1 C2 N1 -19.5(5)
O2 C1 C2 N1 163.7(3)
O1 C1 C2 C3 103.3(4)
O2 C1 C2 C3 -73.5(5)
N1 C2 C3 C6 80.1(4)
C1 C2 C3 C6 -41.7(5)
N1 C2 C3 C4 -155.4(3)
C1 C2 C3 C4 82.8(4)
C6 C3 C4 C5 -56.6(5)
C2 C3 C4 C5 178.9(4)
O4 C7 C8 N2 141.7(4)
O3 C7 C8 N2 -41.9(5)
O4 C7 C8 C9 -96.9(5)
O3 C7 C8 C9 79.4(5)
N2 C8 C9 C12 178.6(4)
C7 C8 C9 C12 58.0(5)
N2 C8 C9 C10 -56.9(5)
C7 C8 C9 C10 -177.5(4)
C12 C9 C10 C11 -51.6(6)
C8 C9 C10 C11 -175.4(4)
O5 C13 C14 N3 162.0(4)
O6 C13 C14 N3 -20.6(5)
O5 C13 C14 C15 -75.3(5)
O6 C13 C14 C15 102.1(4)
N3 C14 C15 C18 78.1(4)
C13 C14 C15 C18 -43.8(5)
N3 C14 C15 C16 -155.8(3)
C13 C14 C15 C16 82.3(4)
C18 C15 C16 C17 -58.9(5)
C14 C15 C16 C17 174.9(4)
O8 C19 C20 N4 141.5(4)
O7 C19 C20 N4 -41.7(5)
O8 C19 C20 C21 -96.5(5)
O7 C19 C20 C21 80.3(4)
N4 C20 C21 C24 179.1(4)
C19 C20 C21 C24 57.9(5)
N4 C20 C21 C22 -56.8(5)
C19 C20 C21 C22 -178.0(4)
C24 C21 C22 C23 -53.2(6)
C20 C21 C22 C23 -176.9(5)

_cod_database_fobs_code 2242490
